data_9012705
loop_
_publ_author_name
'Lipson, H.'
'Stokes, A. R.'

_publ_section_title
;
 The structure of graphite
 Locality: Ceylon, Bavaria
 Note: phase: graphite 3R
;
_journal_coden_ASTM PRLAAZ
_journal_issue 984
_journal_name_full
;
 Proceedings of the Royal Society A: Mathematical, Physical
 and Engineering Sciences
;
_journal_page_first 101
_journal_page_last 105
_journal_paper_doi 10.1098/rspa.1942.0063
_journal_volume 181
_journal_year 1942
_chemical_formula_sum C
_chemical_name_mineral Graphite
_space_group_IT_number 166
_symmetry_space_group_name_Hall '-P 3* 2'
_symmetry_space_group_name_H-M 'R -3 m :R'
_cell_angle_alpha 39.49
_cell_angle_beta 39.49
_cell_angle_gamma 39.49
_cell_length_a 3.635
_cell_length_b 3.635
_cell_length_c 3.635
_cell_formula_units_Z 2
_cell_volume 17.485
_database_code_amcsd 0015334
_exptl_crystal_density_diffrn 2.281
_cod_duplicate_entry 1200018
_cod_original_sg_symbol_H-M 'R -3 m'
_cod_database_code 9012705

loop_
_symmetry_equiv_pos_as_xyz
x,y,z
-x,-z,-y
-z,-x,-y
y,x,z
y,z,x
-z,-y,-x
-x,-y,-z
x,z,y
z,x,y
-y,-x,-z
-y,-z,-x
z,y,x

loop_
_atom_site_label
_atom_site_fract_x
_atom_site_fract_y
_atom_site_fract_z
C 0.16400 0.16400 0.16400

loop_
_cod_related_entry_id
_cod_related_entry_database
_cod_related_entry_code
1 AMCSD 0015334
